data_4331409
loop_
_publ_author_name
'Bartlett, N.'
'Graudejus, O.'
'Shen, C.-P.'
'Lucier, G.M.'
'Allman, J.A.'
'Zemva, B.'

_publ_section_title
;
 Disproportionation of Ag(II) to Ag(I) and Ag(III) in fluoride systems and
 syntheses and structures of (Ag F)(+)2 (Ag F4)(-) (M F6)(-) salts (M =
 As, Sb, Pt, Au, Ru)
;
_journal_name_full 'Inorganic Chemistry'
_journal_page_first 4570
_journal_page_last 4577
_journal_paper_doi 10.1021/ic9905603
_journal_volume 38
_journal_year 1999
_chemical_formula_sum 'Ag3 As F12'
_chemical_name_systematic '(Ag F)2 (Ag F4) (As F6)'
_space_group_IT_number 13
_symmetry_space_group_name_Hall '-P 2yc'
_symmetry_space_group_name_H-M 'P 1 2/c 1'
_cell_angle_alpha 90
_cell_angle_beta 96.594
_cell_angle_gamma 90
_cell_formula_units_Z 1
_cell_length_a 5.6045
_cell_length_b 5.2567
_cell_length_c 7.8061
_cell_volume 228.456
_citation_journal_id_ASTM INOCAJ
_cod_data_source_file silver3-x_7.cif
_cod_data_source_block Ag3As1F12
_cod_original_cell_volume 228.4555
_cod_original_formula_sum 'Ag3 As1 F12'
_cod_database_code 4331409

loop_
_symmetry_equiv_pos_as_xyz
x,y,z
-x,y,-z+1/2
-x,-y,-z
x,-y,z-1/2

loop_
_atom_site_label
_atom_site_type_symbol
_atom_site_fract_x
_atom_site_fract_y
_atom_site_fract_z
_atom_site_occupancy
_atom_site_U_iso_or_equiv
As1 As+5 0.5 0.5 0 0.5 0.0
F1 F-1 0 0.86 0.25 1 0.0
F2 F-1 0.207 0.367 -0.064 1 0.0
Ag1 Ag+2 0 0 0 1 0.0
Ag2 Ag+3 0.5 0.5 0 0.5 0.0
F4 F-1 0.485 0.326 0.185 0.5 0.0
F3 F-1 0.353 0.777 0.075 1 0.0
